data_7021560
loop_
_publ_author_name
'Sgro, Michael J.'
'Stephan, Douglas W.'

_publ_section_title
;
 Synthesis and reactivity of ruthenium tridentate bis-phosphinite ligand
 complexes.
;
_journal_issue 29
_journal_name_full 'Dalton transactions (Cambridge, England : 2003)'
_journal_page_first 10460
_journal_page_last 10472
_journal_paper_doi 10.1039/c3dt51065d
_journal_volume 42
_journal_year 2013
_chemical_formula_sum 'C23 H43 Cl2 F6 N O3 P3 Ru S'
_chemical_formula_weight 792.52
_space_group_IT_number 2
_symmetry_cell_setting triclinic
_symmetry_space_group_name_Hall '-P 1'
_symmetry_space_group_name_H-M 'P -1'
_atom_sites_solution_hydrogens geom
_atom_sites_solution_primary direct
_atom_sites_solution_secondary difmap
_audit_creation_method SHELXL-97
_cell_angle_alpha 81.154(7)
_cell_angle_beta 74.718(7)
_cell_angle_gamma 74.475(7)
_cell_formula_units_Z 2
_cell_length_a 8.8302(15)
_cell_length_b 13.451(2)
_cell_length_c 15.359(2)
_cell_measurement_reflns_used 5384
_cell_measurement_temperature 150(2)
_cell_measurement_theta_max 26.07
_cell_measurement_theta_min 2.46
_cell_volume 1688.7(4)
_computing_cell_refinement 'Bruker SMART'
_computing_data_collection 'Bruker SMART'
_computing_data_reduction 'Bruker SAINT'
_computing_molecular_graphics 'Bruker SHELXTL'
_computing_publication_material 'Bruker SHELXTL'
_computing_structure_refinement 'SHELXL-97 (Sheldrick, 1997)'
_computing_structure_solution 'SHELXS-97 (Sheldrick, 1990)'
_diffrn_ambient_temperature 150(2)
_diffrn_measured_fraction_theta_full 0.989
_diffrn_measured_fraction_theta_max 0.989
_diffrn_measurement_device_type 'CCD area detector'
_diffrn_measurement_method 'phi and omega scans'
_diffrn_radiation_monochromator graphite
_diffrn_radiation_source 'fine-focus sealed tube'
_diffrn_radiation_type MoK\a
_diffrn_radiation_wavelength 0.71073
_diffrn_reflns_av_R_equivalents 0.0515
_diffrn_reflns_av_unetI/netI 0.0614
_diffrn_reflns_limit_h_max 10
_diffrn_reflns_limit_h_min -10
_diffrn_reflns_limit_k_max 15
_diffrn_reflns_limit_k_min -15
_diffrn_reflns_limit_l_max 17
_diffrn_reflns_limit_l_min -18
_diffrn_reflns_number 22788
_diffrn_reflns_theta_full 25.00
_diffrn_reflns_theta_max 25.00
_diffrn_reflns_theta_min 2.00
_exptl_absorpt_coefficient_mu 0.885
_exptl_absorpt_correction_T_max 0.7455
_exptl_absorpt_correction_T_min 0.6614
_exptl_absorpt_correction_type multi-scan
_exptl_absorpt_process_details SADABS
_exptl_crystal_colour colourless
_exptl_crystal_density_diffrn 1.559
_exptl_crystal_density_method 'not measured'
_exptl_crystal_description needle
_exptl_crystal_F_000 810
_exptl_crystal_size_max 0.24
_exptl_crystal_size_mid 0.08
_exptl_crystal_size_min 0.08
_refine_diff_density_max 4.477
_refine_diff_density_min -0.818
_refine_diff_density_rms 0.247
_refine_ls_extinction_method none
_refine_ls_goodness_of_fit_ref 1.047
_refine_ls_hydrogen_treatment constr
_refine_ls_matrix_type full
_refine_ls_number_parameters 361
_refine_ls_number_reflns 5897
_refine_ls_number_restraints 0
_refine_ls_restrained_S_all 1.047
_refine_ls_R_factor_all 0.1106
_refine_ls_R_factor_gt 0.0896
_refine_ls_shift/su_max 0.001
_refine_ls_shift/su_mean 0.000
_refine_ls_structure_factor_coef Fsqd
_refine_ls_weighting_details 'calc w=1/[\s^2^(Fo^2^)+(0.1823P)^2^+7.1002P] where P=(Fo^2^+2Fc^2^)/3'
_refine_ls_weighting_scheme calc
_refine_ls_wR_factor_gt 0.2465
_refine_ls_wR_factor_ref 0.2672
_reflns_number_gt 4520
_reflns_number_total 5897
_reflns_threshold_expression >2sigma(I)
_cod_data_source_file c3dt51065d.txt
_cod_data_source_block mjs088_0m_Compound_16
_cod_depositor_comments
;
The following automatic conversions were performed:

'_symmetry_cell_setting' value 'Triclinic' changed to 'triclinic'
according to /home/saulius/struct/CIF-dictionaries/cif_core.dic
dictionary named 'cif_core.dic' version 2.4.2 from 2011-04-26.

Automatic conversion script
Id: cif_fix_values 1891 2012-01-12 08:04:46Z andrius 
;
_cod_original_cell_volume 1688.7(5)
_cod_original_sg_symbol_H-M P-1
_cod_database_code 7021560

loop_
_symmetry_equiv_pos_as_xyz
'x, y, z'
'-x, -y, -z'

loop_
_atom_site_label
_atom_site_type_symbol
_atom_site_fract_x
_atom_site_fract_y
_atom_site_fract_z
_atom_site_U_iso_or_equiv
_atom_site_adp_type
_atom_site_occupancy
_atom_site_symmetry_multiplicity
_atom_site_calc_flag
_atom_site_refinement_flags
Ru1 Ru 0.85176(8) 0.74612(5) 0.73642(4) 0.0213(3) Uani 1 1 d .
P1 P 0.8349(3) 0.71929(17) 0.59131(14) 0.0256(5) Uani 1 1 d .
P2 P 0.8192(3) 0.75371(18) 0.89293(14) 0.0275(5) Uani 1 1 d .
P3 P 0.0550(3) 0.79130(19) 0.20047(16) 0.0354(6) Uani 1 1 d .
S1 S 1.0443(3) 0.58806(19) 0.74989(19) 0.0456(7) Uani 1 1 d .
Cl1 Cl 0.4603(5) 0.4992(3) 0.8464(3) 0.0871(11) Uani 1 1 d .
N1 N 0.6730(8) 0.8900(6) 0.7321(5) 0.0277(16) Uani 1 1 d .
Cl2 Cl 0.4567(6) 0.3803(4) 0.7048(4) 0.1149(18) Uani 1 1 d .
O1 O 0.8933(8) 0.6007(5) 0.5647(4) 0.0354(15) Uani 1 1 d .
F1 F -0.0315(9) 0.8669(5) 0.1295(4) 0.0600(18) Uani 1 1 d .
F2 F -0.0264(10) 0.8778(6) 0.2699(4) 0.078(2) Uani 1 1 d .
F4 F 0.1386(8) 0.7066(5) 0.1309(5) 0.0604(17) Uani 1 1 d .
O2 O 0.8305(9) 0.6416(5) 0.9514(4) 0.0452(18) Uani 1 1 d .
C22 C 0.7115(11) 0.9831(7) 0.7215(5) 0.0284(19) Uani 1 1 d .
H22A H 0.8216 0.9838 0.7136 0.034 Uiso 1 1 calc R
C3 C 0.9674(11) 0.7961(7) 0.9330(6) 0.031(2) Uani 1 1 d .
H3A H 0.9364 0.7882 1.0008 0.038 Uiso 1 1 calc R
C18 C 0.5160(10) 0.8920(8) 0.7446(6) 0.036(2) Uani 1 1 d .
H18A H 0.4854 0.8280 0.7531 0.043 Uiso 1 1 calc R
F6 F 0.2059(8) 0.8403(6) 0.1663(6) 0.077(2) Uani 1 1 d .
C2 C 0.6298(12) 0.7528(9) 0.5695(7) 0.046(3) Uani 1 1 d .
H2A H 0.5747 0.8243 0.5876 0.056 Uiso 1 1 calc R
C17 C 1.0273(11) 0.8123(7) 0.6978(6) 0.0292(19) Uani 1 1 d .
C19 C 0.3967(12) 0.9829(8) 0.7457(7) 0.043(2) Uani 1 1 d .
H19A H 0.2870 0.9808 0.7541 0.051 Uiso 1 1 calc R
F3 F 0.1382(11) 0.7163(7) 0.2732(5) 0.100(3) Uani 1 1 d .
C21 C 0.5994(12) 1.0759(7) 0.7218(6) 0.038(2) Uani 1 1 d .
H21A H 0.6319 1.1393 0.7133 0.045 Uiso 1 1 calc R
C14 C 1.1353(12) 0.7253(9) 0.9039(7) 0.046(3) Uani 1 1 d .
H14A H 1.2133 0.7487 0.9261 0.070 Uiso 1 1 calc R
H14B H 1.1672 0.7277 0.8377 0.070 Uiso 1 1 calc R
H14C H 1.1333 0.6541 0.9294 0.070 Uiso 1 1 calc R
F5 F -0.0947(9) 0.7412(6) 0.2325(8) 0.121(4) Uani 1 1 d .
C5 C 0.9144(13) 0.5121(7) 0.6334(7) 0.042(2) Uani 1 1 d .
H5A H 0.9203 0.4478 0.6075 0.050 Uiso 1 1 calc R
H5B H 0.8203 0.5222 0.6859 0.050 Uiso 1 1 calc R
C13 C 0.9639(14) 0.9111(8) 0.9042(7) 0.043(2) Uani 1 1 d .
H13A H 1.0447 0.9306 0.9270 0.065 Uiso 1 1 calc R
H13B H 0.8563 0.9534 0.9293 0.065 Uiso 1 1 calc R
H13C H 0.9885 0.9225 0.8379 0.065 Uiso 1 1 calc R
C6 C 1.0638(13) 0.5019(8) 0.6636(7) 0.046(3) Uani 1 1 d .
H6A H 1.1492 0.5160 0.6102 0.056 Uiso 1 1 calc R
H6B H 1.0999 0.4294 0.6882 0.056 Uiso 1 1 calc R
C20 C 0.4385(12) 1.0763(8) 0.7344(6) 0.043(3) Uani 1 1 d .
H20A H 0.3585 1.1396 0.7354 0.051 Uiso 1 1 calc R
C1 C 0.9573(14) 0.7770(8) 0.4922(6) 0.047(3) Uani 1 1 d .
H1A H 0.9336 0.7583 0.4374 0.057 Uiso 1 1 calc R
O3 O 1.1371(8) 0.8482(6) 0.6760(5) 0.0424(16) Uani 1 1 d .
C4 C 0.6232(12) 0.8306(11) 0.9525(6) 0.051(3) Uani 1 1 d .
H4A H 0.5990 0.8979 0.9148 0.061 Uiso 1 1 calc R
C12 C 0.5302(13) 0.6786(11) 0.6268(8) 0.058(3) Uani 1 1 d .
H12A H 0.4221 0.6977 0.6146 0.087 Uiso 1 1 calc R
H12B H 0.5210 0.6829 0.6911 0.087 Uiso 1 1 calc R
H12C H 0.5836 0.6076 0.6113 0.087 Uiso 1 1 calc R
C10 C 1.1392(15) 0.7331(13) 0.4866(7) 0.071(4) Uani 1 1 d .
H10A H 1.2015 0.7653 0.4323 0.106 Uiso 1 1 calc R
H10B H 1.1661 0.6580 0.4833 0.106 Uiso 1 1 calc R
H10C H 1.1657 0.7480 0.5405 0.106 Uiso 1 1 calc R
C16 C 0.6176(14) 0.8568(12) 1.0484(7) 0.067(4) Uani 1 1 d .
H16A H 0.5096 0.8979 1.0745 0.101 Uiso 1 1 calc R
H16B H 0.6979 0.8966 1.0439 0.101 Uiso 1 1 calc R
H16C H 0.6419 0.7925 1.0872 0.101 Uiso 1 1 calc R
C15 C 0.4901(14) 0.7754(14) 0.9570(8) 0.080(5) Uani 1 1 d .
H15A H 0.3858 0.8165 0.9883 0.121 Uiso 1 1 calc R
H15B H 0.5137 0.7070 0.9903 0.121 Uiso 1 1 calc R
H15C H 0.4857 0.7675 0.8955 0.121 Uiso 1 1 calc R
C7 C 0.825(2) 0.5535(9) 0.9120(8) 0.072(5) Uani 1 1 d .
H7A H 0.7406 0.5750 0.8768 0.087 Uiso 1 1 calc R
H7B H 0.7926 0.5012 0.9613 0.087 Uiso 1 1 calc R
C8 C 0.980(2) 0.5045(9) 0.8516(9) 0.092(6) Uani 1 1 d .
H8A H 0.9689 0.4401 0.8328 0.111 Uiso 1 1 calc R
H8B H 1.0655 0.4849 0.8861 0.111 Uiso 1 1 calc R
C9 C 0.911(2) 0.8943(10) 0.4901(8) 0.090(6) Uani 1 1 d .
H9A H 0.9773 0.9238 0.4360 0.135 Uiso 1 1 calc R
H9B H 0.9278 0.9152 0.5444 0.135 Uiso 1 1 calc R
H9C H 0.7963 0.9197 0.4885 0.135 Uiso 1 1 calc R
C11 C 0.6297(16) 0.7511(13) 0.4702(8) 0.072(4) Uani 1 1 d .
H11A H 0.5181 0.7694 0.4634 0.108 Uiso 1 1 calc R
H11B H 0.6832 0.6815 0.4510 0.108 Uiso 1 1 calc R
H11C H 0.6879 0.8011 0.4326 0.108 Uiso 1 1 calc R
C23 C 0.490(3) 0.3823(15) 0.8069(12) 0.144(10) Uani 1 1 d .
H23B H 0.6038 0.3445 0.8054 0.172 Uiso 1 1 calc R
H23A H 0.4205 0.3425 0.8517 0.172 Uiso 1 1 calc R

loop_
_atom_site_aniso_label
_atom_site_aniso_U_11
_atom_site_aniso_U_22
_atom_site_aniso_U_33
_atom_site_aniso_U_23
_atom_site_aniso_U_13
_atom_site_aniso_U_12
Ru1 0.0286(4) 0.0215(4) 0.0160(4) -0.0029(2) -0.0061(3) -0.0080(3)
P1 0.0336(12) 0.0268(12) 0.0183(11) -0.0065(9) -0.0078(9) -0.0059(9)
P2 0.0338(12) 0.0365(13) 0.0182(11) -0.0020(9) -0.0078(9) -0.0169(10)
P3 0.0441(14) 0.0321(14) 0.0252(12) -0.0004(10) -0.0086(10) -0.0019(11)
S1 0.0639(17) 0.0241(13) 0.0577(17) -0.0078(11) -0.0389(14) 0.0009(11)
Cl1 0.112(3) 0.073(3) 0.090(3) 0.001(2) -0.039(2) -0.035(2)
N1 0.033(4) 0.029(4) 0.020(4) -0.008(3) -0.005(3) -0.004(3)
Cl2 0.115(3) 0.095(3) 0.153(4) -0.055(3) -0.091(3) 0.028(3)
O1 0.046(4) 0.032(4) 0.030(3) -0.010(3) -0.013(3) -0.004(3)
F1 0.095(5) 0.039(3) 0.058(4) 0.000(3) -0.052(4) -0.004(3)
F2 0.099(6) 0.071(5) 0.038(4) -0.018(3) -0.019(4) 0.033(4)
F4 0.070(4) 0.047(4) 0.064(4) -0.024(3) -0.015(3) -0.004(3)
O2 0.089(5) 0.044(4) 0.021(3) 0.009(3) -0.024(3) -0.041(4)
C22 0.043(5) 0.030(5) 0.014(4) 0.000(3) -0.008(3) -0.011(4)
C3 0.047(5) 0.029(5) 0.025(4) 0.002(4) -0.014(4) -0.017(4)
C18 0.028(5) 0.046(6) 0.034(5) -0.013(4) -0.005(4) -0.008(4)
F6 0.052(4) 0.072(5) 0.118(6) -0.036(5) -0.018(4) -0.021(4)
C2 0.039(5) 0.058(7) 0.048(6) -0.028(5) -0.023(5) 0.005(5)
C17 0.033(5) 0.033(5) 0.022(4) -0.013(4) -0.004(4) -0.005(4)
C19 0.034(5) 0.052(7) 0.039(6) -0.016(5) -0.011(4) 0.005(5)
F3 0.124(7) 0.084(6) 0.043(4) 0.005(4) -0.027(4) 0.056(5)
C21 0.057(6) 0.023(5) 0.032(5) -0.007(4) -0.016(4) -0.001(4)
C14 0.036(5) 0.066(7) 0.045(6) -0.006(5) -0.023(5) -0.013(5)
F5 0.047(4) 0.038(4) 0.234(13) 0.021(6) 0.018(5) -0.006(3)
C5 0.065(7) 0.019(5) 0.042(6) -0.007(4) -0.015(5) -0.008(4)
C13 0.070(7) 0.034(6) 0.034(5) -0.005(4) -0.014(5) -0.025(5)
C6 0.062(7) 0.026(5) 0.051(6) -0.009(4) -0.024(5) 0.003(5)
C20 0.050(6) 0.041(6) 0.033(5) -0.020(4) -0.015(4) 0.013(5)
C1 0.079(8) 0.048(6) 0.019(5) -0.004(4) -0.002(5) -0.032(6)
O3 0.036(4) 0.052(4) 0.044(4) -0.013(3) -0.004(3) -0.020(3)
C4 0.043(6) 0.090(9) 0.022(5) -0.017(5) -0.002(4) -0.019(6)
C12 0.041(6) 0.084(9) 0.061(7) -0.026(7) -0.016(5) -0.020(6)
C10 0.074(8) 0.122(13) 0.031(6) -0.014(7) 0.006(5) -0.061(9)
C16 0.056(7) 0.123(12) 0.026(6) -0.034(7) 0.004(5) -0.026(7)
C15 0.041(6) 0.182(17) 0.034(6) -0.023(8) 0.003(5) -0.060(9)
C7 0.163(14) 0.044(7) 0.047(7) 0.025(6) -0.053(8) -0.075(9)
C8 0.217(19) 0.020(6) 0.051(8) 0.001(5) -0.063(10) -0.017(8)
C9 0.200(18) 0.062(9) 0.022(6) 0.010(5) -0.014(8) -0.074(11)
C11 0.069(8) 0.115(12) 0.035(6) -0.013(7) -0.024(6) -0.013(8)
C23 0.24(3) 0.078(13) 0.081(13) -0.015(10) -0.074(15) 0.048(15)

loop_
_atom_type_symbol
_atom_type_description
_atom_type_scat_dispersion_real
_atom_type_scat_dispersion_imag
_atom_type_scat_source
C C 0.0033 0.0016 'International Tables Vol C Tables 4.2.6.8 and 6.1.1.4'
H H 0.0000 0.0000 'International Tables Vol C Tables 4.2.6.8 and 6.1.1.4'
O O 0.0106 0.0060 'International Tables Vol C Tables 4.2.6.8 and 6.1.1.4'
F F 0.0171 0.0103 'International Tables Vol C Tables 4.2.6.8 and 6.1.1.4'
P P 0.1023 0.0942 'International Tables Vol C Tables 4.2.6.8 and 6.1.1.4'
S S 0.1246 0.1234 'International Tables Vol C Tables 4.2.6.8 and 6.1.1.4'
Cl Cl 0.1484 0.1585 'International Tables Vol C Tables 4.2.6.8 and 6.1.1.4'
Ru Ru -1.2594 0.8363 'International Tables Vol C Tables 4.2.6.8 and 6.1.1.4'
N N 0.0061 0.0033 'International Tables Vol C Tables 4.2.6.8 and 6.1.1.4'

loop_
_geom_angle_atom_site_label_1
_geom_angle_atom_site_label_2
_geom_angle_atom_site_label_3
_geom_angle
C17 Ru1 N1 93.1(3)
C17 Ru1 P2 95.9(2)
N1 Ru1 P2 89.77(19)
C17 Ru1 S1 87.7(3)
N1 Ru1 S1 176.85(19)
P2 Ru1 S1 87.11(9)
C17 Ru1 P1 97.3(2)
N1 Ru1 P1 89.68(18)
P2 Ru1 P1 166.81(8)
S1 Ru1 P1 93.25(8)
O1 P1 C1 98.1(4)
O1 P1 C2 99.1(4)
C1 P1 C2 104.8(5)
O1 P1 Ru1 116.5(2)
C1 P1 Ru1 118.7(3)
C2 P1 Ru1 116.5(3)
O2 P2 C3 98.3(4)
O2 P2 C4 102.3(5)
C3 P2 C4 103.7(5)
O2 P2 Ru1 113.8(3)
C3 P2 Ru1 120.0(3)
C4 P2 Ru1 116.0(3)
F5 P3 F6 178.7(6)
F5 P3 F1 89.2(5)
F6 P3 F1 90.4(4)
F5 P3 F4 89.3(5)
F6 P3 F4 89.4(4)
F1 P3 F4 92.2(4)
F5 P3 F3 90.1(6)
F6 P3 F3 90.4(5)
F1 P3 F3 178.8(4)
F4 P3 F3 88.7(4)
F5 P3 F2 91.8(5)
F6 P3 F2 89.4(5)
F1 P3 F2 87.7(4)
F4 P3 F2 178.8(5)
F3 P3 F2 91.4(4)
C8 S1 C6 98.9(5)
C8 S1 Ru1 112.9(6)
C6 S1 Ru1 112.6(3)
C18 N1 C22 116.7(8)
C18 N1 Ru1 121.3(6)
C22 N1 Ru1 122.0(6)
C5 O1 P1 121.9(5)
C7 O2 P2 120.4(6)
N1 C22 C21 123.3(9)
N1 C22 H22A 118.4
C21 C22 H22A 118.4
C14 C3 C13 112.8(8)
C14 C3 P2 110.4(6)
C13 C3 P2 112.0(6)
C14 C3 H3A 107.1
C13 C3 H3A 107.1
P2 C3 H3A 107.1
N1 C18 C19 123.0(9)
N1 C18 H18A 118.5
C19 C18 H18A 118.5
C12 C2 C11 108.2(10)
C12 C2 P1 110.6(8)
C11 C2 P1 113.6(8)
C12 C2 H2A 108.1
C11 C2 H2A 108.1
P1 C2 H2A 108.1
O3 C17 Ru1 176.9(8)
C20 C19 C18 119.3(9)
C20 C19 H19A 120.3
C18 C19 H19A 120.3
C22 C21 C20 119.1(9)
C22 C21 H21A 120.4
C20 C21 H21A 120.4
C3 C14 H14A 109.5
C3 C14 H14B 109.5
H14A C14 H14B 109.5
C3 C14 H14C 109.5
H14A C14 H14C 109.5
H14B C14 H14C 109.5
O1 C5 C6 110.3(8)
O1 C5 H5A 109.6
C6 C5 H5A 109.6
O1 C5 H5B 109.6
C6 C5 H5B 109.6
H5A C5 H5B 108.1
C3 C13 H13A 109.5
C3 C13 H13B 109.5
H13A C13 H13B 109.5
C3 C13 H13C 109.5
H13A C13 H13C 109.5
H13B C13 H13C 109.5
C5 C6 S1 114.8(7)
C5 C6 H6A 108.6
S1 C6 H6A 108.6
C5 C6 H6B 108.6
S1 C6 H6B 108.6
H6A C6 H6B 107.5
C19 C20 C21 118.6(9)
C19 C20 H20A 120.7
C21 C20 H20A 120.7
C9 C1 C10 111.9(11)
C9 C1 P1 110.8(8)
C10 C1 P1 111.6(8)
C9 C1 H1A 107.4
C10 C1 H1A 107.4
P1 C1 H1A 107.4
C15 C4 C16 110.3(9)
C15 C4 P2 109.4(9)
C16 C4 P2 115.2(8)
C15 C4 H4A 107.2
C16 C4 H4A 107.2
P2 C4 H4A 107.2
C2 C12 H12A 109.5
C2 C12 H12B 109.5
H12A C12 H12B 109.5
C2 C12 H12C 109.5
H12A C12 H12C 109.5
H12B C12 H12C 109.5
C1 C10 H10A 109.5
C1 C10 H10B 109.5
H10A C10 H10B 109.5
C1 C10 H10C 109.5
H10A C10 H10C 109.5
H10B C10 H10C 109.5
C4 C16 H16A 109.5
C4 C16 H16B 109.5
H16A C16 H16B 109.5
C4 C16 H16C 109.5
H16A C16 H16C 109.5
H16B C16 H16C 109.5
C4 C15 H15A 109.5
C4 C15 H15B 109.5
H15A C15 H15B 109.5
C4 C15 H15C 109.5
H15A C15 H15C 109.5
H15B C15 H15C 109.5
O2 C7 C8 114.4(11)
O2 C7 H7A 108.7
C8 C7 H7A 108.7
O2 C7 H7B 108.7
C8 C7 H7B 108.7
H7A C7 H7B 107.6
C7 C8 S1 113.6(9)
C7 C8 H8A 108.8
S1 C8 H8A 108.8
C7 C8 H8B 108.8
S1 C8 H8B 108.8
H8A C8 H8B 107.7
C1 C9 H9A 109.5
C1 C9 H9B 109.5
H9A C9 H9B 109.5
C1 C9 H9C 109.5
H9A C9 H9C 109.5
H9B C9 H9C 109.5
C2 C11 H11A 109.5
C2 C11 H11B 109.5
H11A C11 H11B 109.5
C2 C11 H11C 109.5
H11A C11 H11C 109.5
H11B C11 H11C 109.5
Cl2 C23 Cl1 118.4(10)
Cl2 C23 H23B 107.7
Cl1 C23 H23B 107.7
Cl2 C23 H23A 107.7
Cl1 C23 H23A 107.7
H23B C23 H23A 107.1

loop_
_geom_bond_atom_site_label_1
_geom_bond_atom_site_label_2
_geom_bond_distance
Ru1 C17 1.908(9)
Ru1 N1 2.150(7)
Ru1 P2 2.359(2)
Ru1 S1 2.360(3)
Ru1 P1 2.360(2)
P1 O1 1.621(6)
P1 C1 1.819(10)
P1 C2 1.853(9)
P2 O2 1.625(7)
P2 C3 1.830(9)
P2 C4 1.845(11)
P3 F5 1.573(8)
P3 F6 1.575(7)
P3 F1 1.578(6)
P3 F4 1.579(7)
P3 F3 1.579(7)
P3 F2 1.592(7)
S1 C8 1.832(14)
S1 C6 1.837(10)
Cl1 C23 1.70(2)
N1 C18 1.342(11)
N1 C22 1.358(11)
Cl2 C23 1.676(18)
O1 C5 1.472(11)
O2 C7 1.428(13)
C22 C21 1.371(13)
C22 H22A 0.9500
C3 C14 1.526(14)
C3 C13 1.536(13)
C3 H3A 1.0000
C18 C19 1.383(14)
C18 H18A 0.9500
C2 C12 1.528(17)
C2 C11 1.530(14)
C2 H2A 1.0000
C17 O3 1.147(11)
C19 C20 1.375(16)
C19 H19A 0.9500
C21 C20 1.381(14)
C21 H21A 0.9500
C14 H14A 0.9800
C14 H14B 0.9800
C14 H14C 0.9800
C5 C6 1.477(14)
C5 H5A 0.9900
C5 H5B 0.9900
C13 H13A 0.9800
C13 H13B 0.9800
C13 H13C 0.9800
C6 H6A 0.9900
C6 H6B 0.9900
C20 H20A 0.9500
C1 C9 1.517(17)
C1 C10 1.540(18)
C1 H1A 1.0000
C4 C15 1.531(16)
C4 C16 1.551(13)
C4 H4A 1.0000
C12 H12A 0.9800
C12 H12B 0.9800
C12 H12C 0.9800
C10 H10A 0.9800
C10 H10B 0.9800
C10 H10C 0.9800
C16 H16A 0.9800
C16 H16B 0.9800
C16 H16C 0.9800
C15 H15A 0.9800
C15 H15B 0.9800
C15 H15C 0.9800
C7 C8 1.49(2)
C7 H7A 0.9900
C7 H7B 0.9900
C8 H8A 0.9900
C8 H8B 0.9900
C9 H9A 0.9800
C9 H9B 0.9800
C9 H9C 0.9800
C11 H11A 0.9800
C11 H11B 0.9800
C11 H11C 0.9800
C23 H23B 0.9900
C23 H23A 0.9900
